data_7058793
loop_
_publ_author_name
'Abbas, Zafar'
'Dasari, Srikanth'
'Beltr\'an-Leiva, Mar\'ia J.'
'Cantero-L\'opez, Plinio'
'P\'aez-Hern\'andez, Day\'an'
'Arratia-P\'erez, Ramiro'
'Butcher, Ray J.'
'Patra, Ashis K.'

_publ_section_title
;
 Luminescent europium(iii) and terbium(iii) complexes of \b-diketonate and
 substituted terpyridine ligands: synthesis, crystal structures and
 elucidation of energy transfer pathways
;
_journal_issue 38
_journal_name_full 'New Journal of Chemistry'
_journal_page_first 15139
_journal_paper_doi 10.1039/C9NJ02838B
_journal_volume 43
_journal_year 2019
_chemical_formula_moiety 'C43 H25 Eu F9 N3 O6 S4'
_chemical_formula_sum 'C43 H25 Eu F9 N3 O6 S4'
_chemical_formula_weight 1130.86
_chemical_name_common Eustpyttfa3
_space_group_crystal_system triclinic
_space_group_IT_number 2
_space_group_name_Hall '-P 1'
_space_group_name_H-M_alt 'P -1'
_symmetry_space_group_name_Hall '-P 1'
_symmetry_space_group_name_H-M 'P -1'
_atom_sites_solution_hydrogens geom
_audit_creation_method SHELXL-2018/3
_audit_update_record
;
2019-08-24 deposited with the CCDC.    2019-08-29 downloaded from the CCDC.
;
_cell_angle_alpha 88.046(2)
_cell_angle_beta 79.892(2)
_cell_angle_gamma 69.878(2)
_cell_formula_units_Z 2
_cell_length_a 9.8000(10)
_cell_length_b 12.3863(12)
_cell_length_c 19.760(2)
_cell_measurement_reflns_used 9947
_cell_measurement_temperature 100(2)
_cell_measurement_theta_max 27.92
_cell_measurement_theta_min 2.31
_cell_volume 2216.3(4)
_computing_cell_refinement 'Bruker SAINT'
_computing_data_collection 'Bruker APEX2'
_computing_data_reduction 'Bruker SAINT'
_computing_molecular_graphics 'ORTEP-3 for Windows (Farrugia, 1997)'
_computing_publication_material 'WinGX publication routines (Farrugia, 1999)'
_computing_structure_refinement 'SHELXL-2018/3 (Sheldrick, 2015b)'
_computing_structure_solution 'SHELXT 2014/4 (Sheldrick, 2015a)'
_diffrn_ambient_temperature 100(2)
_diffrn_measured_fraction_theta_full 0.997
_diffrn_measured_fraction_theta_max 0.997
_diffrn_measurement_device_type 'Bruker APEX-II CCD'
_diffrn_measurement_method '\f and \w scans'
_diffrn_radiation_type MoK\a
_diffrn_radiation_wavelength 0.71073
_diffrn_reflns_av_R_equivalents 0.0669
_diffrn_reflns_av_unetI/netI 0.0870
_diffrn_reflns_Laue_measured_fraction_full 0.997
_diffrn_reflns_Laue_measured_fraction_max 0.997
_diffrn_reflns_limit_h_max 13
_diffrn_reflns_limit_h_min -13
_diffrn_reflns_limit_k_max 16
_diffrn_reflns_limit_k_min -16
_diffrn_reflns_limit_l_max 26
_diffrn_reflns_limit_l_min -26
_diffrn_reflns_number 39566
_diffrn_reflns_point_group_measured_fraction_full 0.997
_diffrn_reflns_point_group_measured_fraction_max 0.997
_diffrn_reflns_theta_full 25.242
_diffrn_reflns_theta_max 28.338
_diffrn_reflns_theta_min 2.248
_diffrn_source 'fine-focus sealed tube'
_exptl_absorpt_coefficient_mu 1.692
_exptl_absorpt_correction_T_max 0.737
_exptl_absorpt_correction_T_min 0.720
_exptl_absorpt_correction_type multi-scan
_exptl_absorpt_process_details SADABS(Sheldrick,1997)
_exptl_crystal_colour Yellow
_exptl_crystal_density_diffrn 1.695
_exptl_crystal_density_method 'not measured'
_exptl_crystal_description block
_exptl_crystal_F_000 1120
_exptl_crystal_size_max 0.200
_exptl_crystal_size_mid 0.190
_exptl_crystal_size_min 0.180
_refine_diff_density_max 2.241
_refine_diff_density_min -1.857
_refine_diff_density_rms 0.178
_refine_ls_extinction_method none
_refine_ls_goodness_of_fit_ref 1.054
_refine_ls_hydrogen_treatment constr
_refine_ls_matrix_type full
_refine_ls_number_parameters 752
_refine_ls_number_reflns 11034
_refine_ls_number_restraints 696
_refine_ls_restrained_S_all 1.039
_refine_ls_R_factor_all 0.1270
_refine_ls_R_factor_gt 0.0796
_refine_ls_shift/su_max 0.001
_refine_ls_shift/su_mean 0.000
_refine_ls_structure_factor_coef Fsqd
_refine_ls_weighting_details 'w=1/[\s^2^(Fo^2^)+(0.0841P)^2^+16.9935P] where P=(Fo^2^+2Fc^2^)/3'
_refine_ls_weighting_scheme calc
_refine_ls_wR_factor_gt 0.1814
_refine_ls_wR_factor_ref 0.2065
_reflns_Friedel_coverage 0.000
_reflns_number_gt 7609
_reflns_number_total 11034
_reflns_threshold_expression 'I > 2\s(I)'
_cod_data_source_file c9nj02838b2.cif
_cod_data_source_block Eustpytta
_cod_depositor_comments 'Adding full bibliography for 7058792--7058795.cif.'
_cod_database_code 7058793
_shelx_shelxl_version_number 2018/3
_shelx_space_group_comment
;
The symmetry employed for this shelxl refinement is uniquely defined
by the following loop, which should always be used as a source of
symmetry information in preference to the above space-group names.
They are only intended as comments.
;
_shelx_estimated_absorpt_t_min 0.728
_shelx_estimated_absorpt_t_max 0.750

loop_
_space_group_symop_operation_xyz
'x, y, z'
'-x, -y, -z'

loop_
_atom_site_label
_atom_site_type_symbol
_atom_site_fract_x
_atom_site_fract_y
_atom_site_fract_z
_atom_site_U_iso_or_equiv
_atom_site_adp_type
_atom_site_occupancy
_atom_site_site_symmetry_order
_atom_site_calc_flag
_atom_site_refinement_flags_posn
_atom_site_refinement_flags_adp
_atom_site_refinement_flags_occupancy
_atom_site_disorder_assembly
_atom_site_disorder_group
Eu1 Eu 0.72444(5) 0.59990(3) 0.72689(2) 0.03302(14) Uani 1 1 d . . . . .
C23 C 0.9914(18) 0.6364(13) 0.8974(8) 0.0721(19) Uani 0.737(5) 1 d D U P A 1
F1 F 1.0296(10) 0.5857(8) 0.9538(4) 0.0730(17) Uani 0.737(5) 1 d D U P A 1
F2 F 1.1069(9) 0.6657(8) 0.8660(4) 0.0758(16) Uani 0.737(5) 1 d D U P A 1
F3 F 0.8815(11) 0.7394(7) 0.9181(5) 0.0772(18) Uani 0.737(5) 1 d D U P A 1
C23A C 0.963(2) 0.255(3) 0.8352(11) 0.0725(18) Uani 0.263(5) 1 d D U P A 2
F1A F 1.035(2) 0.2226(13) 0.8908(9) 0.0730(17) Uani 0.263(5) 1 d D U P A 2
F2A F 0.842(2) 0.2280(15) 0.8487(11) 0.0758(16) Uani 0.263(5) 1 d D U P A 2
F3A F 1.061(2) 0.1863(9) 0.7850(10) 0.0772(18) Uani 0.263(5) 1 d D U P A 2
F4 F 0.8009(5) 0.2458(4) 0.5840(3) 0.0522(13) Uani 1 1 d . . . . .
F5 F 0.5896(6) 0.2282(4) 0.6180(2) 0.0459(12) Uani 1 1 d . . . . .
F6 F 0.6066(5) 0.3697(4) 0.5564(2) 0.0441(11) Uani 1 1 d . . . . .
F7 F 0.9063(7) 0.9447(6) 0.7127(5) 0.090(2) Uani 1 1 d . . . . .
F8 F 0.6959(7) 1.0734(5) 0.7343(4) 0.0727(18) Uani 1 1 d . . . . .
F9 F 0.7654(9) 0.9721(5) 0.6390(3) 0.080(2) Uani 1 1 d . . . . .
O1 O 0.8710(6) 0.4153(4) 0.7685(3) 0.0384(12) Uani 1 1 d . . . . .
O2 O 0.8792(7) 0.6271(5) 0.8022(3) 0.0415(13) Uani 1 1 d . . . . .
O3 O 0.5713(6) 0.5102(4) 0.7976(3) 0.0360(12) Uani 1 1 d . . . . .
O4 O 0.7025(6) 0.4537(4) 0.6577(3) 0.0307(11) Uani 1 1 d . . . . .
O5 O 0.5671(7) 0.7306(5) 0.8174(3) 0.0490(15) Uani 1 1 d . . . . .
O6 O 0.7477(6) 0.7865(4) 0.7059(3) 0.0391(13) Uani 1 1 d . . . . .
N1 N 0.4668(7) 0.6919(5) 0.6902(4) 0.0384(15) Uani 1 1 d . . . . .
N2 N 0.7197(7) 0.6646(5) 0.5996(3) 0.0289(13) Uani 1 1 d . . . . .
N3 N 0.9756(7) 0.5536(5) 0.6451(3) 0.0336(14) Uani 1 1 d . . . . .
C1 C 0.3443(10) 0.6947(7) 0.7336(5) 0.048(2) Uani 1 1 d . . . . .
H1 H 0.352102 0.673523 0.779818 0.058 Uiso 1 1 calc R U . . .
C2 C 0.2053(11) 0.7272(8) 0.7145(6) 0.055(2) Uani 1 1 d . . . . .
H2 H 0.120193 0.729852 0.746885 0.066 Uiso 1 1 calc R U . . .
C3 C 0.1962(10) 0.7554(8) 0.6470(6) 0.053(2) Uani 1 1 d . . . . .
H3 H 0.104100 0.776472 0.631725 0.063 Uiso 1 1 calc R U . . .
C4 C 0.3199(9) 0.7528(7) 0.6025(5) 0.045(2) Uani 1 1 d . . . . .
H4 H 0.314847 0.771479 0.555719 0.054 Uiso 1 1 calc R U . . .
C5 C 0.4539(9) 0.7228(6) 0.6255(4) 0.0342(17) Uani 1 1 d . . . . .
C6 C 0.5900(8) 0.7250(6) 0.5799(4) 0.0316(16) Uani 1 1 d . . . . .
C7 C 0.5840(9) 0.7875(6) 0.5205(4) 0.0342(17) Uani 1 1 d . . . . .
H7 H 0.491102 0.828656 0.507951 0.041 Uiso 1 1 calc R U . . .
C8 C 0.7122(9) 0.7907(7) 0.4792(4) 0.0351(17) Uani 1 1 d . . . . .
S1A S 0.8518(4) 0.8339(5) 0.3530(2) 0.0672(16) Uani 0.795(11) 1 d D U P B 1
C9A C 0.7074(9) 0.8545(10) 0.4172(5) 0.042(2) Uani 0.795(11) 1 d D U P B 1
C10A C 0.5736(7) 0.9463(10) 0.4023(4) 0.0344(19) Uani 0.795(11) 1 d D U P B 1
H10A H 0.478497 0.970724 0.430277 0.041 Uiso 0.795(11) 1 calc R U P B 1
C11A C 0.6162(10) 0.9912(11) 0.3372(5) 0.045(2) Uani 0.795(11) 1 d D U P B 1
H11A H 0.550770 1.055431 0.317963 0.055 Uiso 0.795(11) 1 calc R U P B 1
C12A C 0.7526(11) 0.9368(10) 0.3059(5) 0.059(3) Uani 0.795(11) 1 d D U P B 1
H12A H 0.791092 0.954187 0.260935 0.070 Uiso 0.795(11) 1 calc R U P B 1
S1B S 0.8749(15) 0.8886(17) 0.3721(8) 0.059(3) Uani 0.205(11) 1 d D U P B 2
C9B C 0.719(2) 0.872(4) 0.414(2) 0.048(3) Uani 0.205(11) 1 d D U P B 2
C10B C 0.5884(18) 0.941(4) 0.3844(19) 0.042(3) Uani 0.205(11) 1 d D U P B 2
H10B H 0.488023 0.951831 0.402338 0.050 Uiso 0.205(11) 1 calc R U P B 2
C11B C 0.645(3) 0.989(4) 0.3230(18) 0.047(3) Uani 0.205(11) 1 d D U P B 2
H11B H 0.583523 1.028820 0.291220 0.056 Uiso 0.205(11) 1 calc R U P B 2
C12B C 0.787(3) 0.974(3) 0.3139(15) 0.054(3) Uani 0.205(11) 1 d D U P B 2
H12B H 0.834634 1.007430 0.277751 0.065 Uiso 0.205(11) 1 calc R U P B 2
C13 C 0.8445(9) 0.7267(6) 0.4987(4) 0.0337(16) Uani 1 1 d . . . . .
H13 H 0.935135 0.724754 0.471106 0.040 Uiso 1 1 calc R U . . .
C14 C 0.8447(8) 0.6646(6) 0.5595(4) 0.0310(16) Uani 1 1 d . . . . .
C15 C 0.9856(8) 0.5916(6) 0.5810(4) 0.0283(15) Uani 1 1 d . . . . .
C16 C 1.1201(9) 0.5640(7) 0.5360(4) 0.0346(17) Uani 1 1 d . . . . .
H16 H 1.124516 0.591110 0.490380 0.041 Uiso 1 1 calc R U . . .
C17 C 1.2473(9) 0.4963(6) 0.5592(4) 0.0354(17) Uani 1 1 d . . . . .
H17 H 1.340294 0.476059 0.529583 0.043 Uiso 1 1 calc R U . . .
C18 C 1.2375(9) 0.4587(7) 0.6257(4) 0.0371(18) Uani 1 1 d . . . . .
H18 H 1.323391 0.413223 0.642860 0.045 Uiso 1 1 calc R U . . .
C19 C 1.1009(8) 0.4884(6) 0.6665(4) 0.0333(16) Uani 1 1 d . . . . .
H19 H 1.094291 0.461622 0.712143 0.040 Uiso 1 1 calc R U . . .
C20 C 0.9330(9) 0.3836(6) 0.8210(4) 0.0384(18) Uani 1 1 d D . . . .
C21 C 0.9686(10) 0.4548(8) 0.8621(4) 0.045(2) Uani 1 1 d . . . . .
H21 H 1.013956 0.423078 0.900427 0.054 Uiso 1 1 calc R U . . .
C22 C 0.9414(8) 0.5683(6) 0.8498(3) 0.0363(17) Uani 1 1 d D . . . .
S2 S 0.8958(5) 0.1852(4) 0.8014(2) 0.0744(12) Uani 0.737(5) 1 d D U P A 1
C24 C 0.9795(13) 0.2556(6) 0.8412(6) 0.052(2) Uani 0.737(5) 1 d D U P A 1
C25 C 1.0836(9) 0.1783(6) 0.8828(4) 0.0215(17) Uani 0.737(5) 1 d D U P A 1
H25A H 1.147459 0.197751 0.907321 0.026 Uiso 0.737(5) 1 calc R U P A 1
C26 C 1.0678(12) 0.0677(7) 0.8783(6) 0.056(3) Uani 0.737(5) 1 d D U P A 1
H26A H 1.122522 0.002838 0.901223 0.067 Uiso 0.737(5) 1 calc R U P A 1
C27 C 0.9722(13) 0.0621(7) 0.8403(6) 0.057(3) Uani 0.737(5) 1 d D U P A 1
H27A H 0.948926 -0.005307 0.835357 0.068 Uiso 0.737(5) 1 calc R U P A 1
S2A S 0.9136(10) 0.7844(8) 0.8910(4) 0.044(2) Uani 0.263(5) 1 d D U P A 2
C24A C 0.982(3) 0.6401(9) 0.8918(13) 0.028(4) Uani 0.263(5) 1 d D U P A 2
C25A C 1.075(3) 0.5985(12) 0.9453(13) 0.034(4) Uani 0.263(5) 1 d D U P A 2
H25B H 1.116402 0.521248 0.958684 0.041 Uiso 0.263(5) 1 calc R U P A 2
C26A C 1.090(3) 0.6989(16) 0.9728(12) 0.044(4) Uani 0.263(5) 1 d D U P A 2
H26B H 1.157270 0.694223 1.003129 0.053 Uiso 0.263(5) 1 calc R U P A 2
C27A C 1.005(3) 0.7981(13) 0.9528(12) 0.048(4) Uani 0.263(5) 1 d D U P A 2
H27B H 0.995561 0.870330 0.971609 0.057 Uiso 0.263(5) 1 calc R U P A 2
C28 C 0.5365(8) 0.4232(6) 0.7933(4) 0.0330(16) Uani 1 1 d . . . . .
C29 C 0.5607(8) 0.3594(6) 0.7317(4) 0.0336(16) Uani 1 1 d . . . . .
H29 H 0.519974 0.300006 0.731951 0.040 Uiso 1 1 calc R U . . .
C30 C 0.6417(8) 0.3803(6) 0.6709(4) 0.0323(17) Uani 1 1 d . . . . .
C31 C 0.6598(9) 0.3038(7) 0.6077(4) 0.0358(17) Uani 1 1 d . . . . .
S3 S 0.4538(5) 0.4564(3) 0.9314(2) 0.0517(12) Uani 0.674(9) 1 d D U P C 1
C32 C 0.466(3) 0.3877(15) 0.8576(4) 0.040(2) Uani 0.674(9) 1 d D U P C 1
C33 C 0.393(2) 0.3001(14) 0.8679(6) 0.049(2) Uani 0.674(9) 1 d D U P C 1
H33A H 0.381412 0.254265 0.833371 0.059 Uiso 0.674(9) 1 calc R U P C 1
C34 C 0.345(3) 0.2984(16) 0.9408(6) 0.049(2) Uani 0.674(9) 1 d D U P C 1
H34A H 0.298673 0.246225 0.960797 0.059 Uiso 0.674(9) 1 calc R U P C 1
C35 C 0.3692(19) 0.3743(12) 0.9780(5) 0.051(2) Uani 0.674(9) 1 d D U P C 1
H35A H 0.341337 0.381716 1.026621 0.061 Uiso 0.674(9) 1 calc R U P C 1
S3A S 0.4194(11) 0.2676(7) 0.8649(5) 0.052(2) Uani 0.326(9) 1 d D U P C 2
C32A C 0.458(5) 0.390(2) 0.8572(10) 0.044(3) Uani 0.326(9) 1 d D U P C 2
C33A C 0.403(4) 0.4613(16) 0.9214(12) 0.050(3) Uani 0.326(9) 1 d D U P C 2
H33B H 0.401659 0.537307 0.927650 0.060 Uiso 0.326(9) 1 calc R U P C 2
C34A C 0.351(4) 0.392(2) 0.9723(8) 0.052(3) Uani 0.326(9) 1 d D U P C 2
H34B H 0.320320 0.415201 1.019484 0.062 Uiso 0.326(9) 1 calc R U P C 2
C35A C 0.349(6) 0.294(3) 0.9489(9) 0.052(3) Uani 0.326(9) 1 d D U P C 2
H35B H 0.312054 0.243155 0.977062 0.062 Uiso 0.326(9) 1 calc R U P C 2
C36 C 0.5457(9) 0.8305(7) 0.8380(4) 0.041(2) Uani 1 1 d . . . . .
C37 C 0.6113(9) 0.9069(7) 0.8035(4) 0.0391(18) Uani 1 1 d . . . . .
H37 H 0.589684 0.980789 0.823567 0.047 Uiso 1 1 calc R U . . .
C38 C 0.7059(9) 0.8769(6) 0.7413(4) 0.0351(17) Uani 1 1 d . . . . .
C39 C 0.7663(10) 0.9678(7) 0.7078(5) 0.048(2) Uani 1 1 d . . . . .
S4 S 0.3494(5) 0.7852(3) 0.9386(2) 0.0997(12) Uani 1 1 d D . . . .
C40 C 0.4441(9) 0.8691(6) 0.9035(4) 0.055(2) Uani 1 1 d D . . . .
C41 C 0.4116(13) 0.9736(7) 0.9464(5) 0.074(4) Uani 1 1 d D . . . .
H41 H 0.448950 1.034676 0.935909 0.089 Uiso 1 1 calc R U . . .
C42 C 0.3121(18) 0.9638(11) 1.0071(6) 0.119(6) Uani 1 1 d D . . . .
H42 H 0.277330 1.019626 1.043706 0.143 Uiso 1 1 calc R U . . .
C43 C 0.2724(14) 0.8721(9) 1.0085(5) 0.101(5) Uani 1 1 d D . . . .
H43 H 0.206417 0.856723 1.045693 0.122 Uiso 1 1 calc R U . . .

loop_
_atom_site_aniso_label
_atom_site_aniso_U_11
_atom_site_aniso_U_22
_atom_site_aniso_U_33
_atom_site_aniso_U_23
_atom_site_aniso_U_13
_atom_site_aniso_U_12
Eu1 0.0434(2) 0.02451(19) 0.0299(2) -0.00098(13) -0.00394(16) -0.01119(15)
C23 0.092(4) 0.096(4) 0.049(3) 0.000(3) -0.022(3) -0.053(3)
F1 0.095(4) 0.095(4) 0.051(3) 0.000(3) -0.025(3) -0.054(3)
F2 0.094(4) 0.103(4) 0.054(3) 0.000(3) -0.022(3) -0.058(3)
F3 0.096(4) 0.098(4) 0.052(3) -0.002(3) -0.022(3) -0.048(3)
C23A 0.093(4) 0.097(4) 0.050(3) -0.002(3) -0.024(3) -0.055(3)
F1A 0.095(4) 0.095(4) 0.051(3) 0.000(3) -0.025(3) -0.054(3)
F2A 0.094(4) 0.103(4) 0.054(3) 0.000(3) -0.022(3) -0.058(3)
F3A 0.096(4) 0.098(4) 0.052(3) -0.002(3) -0.022(3) -0.048(3)
F4 0.039(3) 0.043(3) 0.069(3) -0.018(2) -0.005(2) -0.005(2)
F5 0.061(3) 0.043(3) 0.045(3) 0.001(2) -0.014(2) -0.031(2)
F6 0.048(3) 0.061(3) 0.030(2) 0.005(2) -0.014(2) -0.025(2)
F7 0.049(4) 0.068(4) 0.151(7) -0.013(4) -0.003(4) -0.022(3)
F8 0.081(4) 0.034(3) 0.093(5) -0.007(3) 0.011(4) -0.018(3)
F9 0.134(6) 0.057(4) 0.057(4) 0.013(3) -0.001(4) -0.053(4)
O1 0.044(3) 0.030(3) 0.040(3) 0.003(2) -0.008(3) -0.012(2)
O2 0.067(4) 0.031(3) 0.033(3) 0.004(2) -0.014(3) -0.022(3)
O3 0.048(3) 0.028(3) 0.032(3) -0.001(2) -0.002(2) -0.014(2)
O4 0.037(3) 0.027(3) 0.031(3) 0.000(2) -0.004(2) -0.015(2)
O5 0.069(4) 0.028(3) 0.044(3) -0.005(2) -0.001(3) -0.013(3)
O6 0.055(4) 0.030(3) 0.033(3) -0.001(2) -0.006(3) -0.015(3)
N1 0.040(4) 0.020(3) 0.048(4) -0.001(3) -0.001(3) -0.005(3)
N2 0.035(3) 0.022(3) 0.028(3) -0.001(2) -0.007(3) -0.005(2)
N3 0.037(4) 0.032(3) 0.032(3) 0.004(3) -0.009(3) -0.010(3)
C1 0.046(5) 0.034(4) 0.058(6) 0.000(4) 0.001(4) -0.009(4)
C2 0.044(5) 0.043(5) 0.073(7) -0.006(5) 0.005(5) -0.013(4)
C3 0.035(5) 0.049(5) 0.071(7) -0.015(5) -0.007(5) -0.009(4)
C4 0.039(5) 0.041(5) 0.052(5) -0.014(4) -0.007(4) -0.009(4)
C5 0.035(4) 0.022(3) 0.043(4) -0.004(3) -0.007(3) -0.007(3)
C6 0.038(4) 0.020(3) 0.035(4) -0.005(3) -0.008(3) -0.007(3)
C7 0.036(4) 0.026(4) 0.039(4) -0.005(3) -0.016(3) -0.003(3)
C8 0.038(4) 0.034(4) 0.029(4) 0.001(3) -0.012(3) -0.004(3)
S1A 0.062(2) 0.064(3) 0.048(2) 0.0258(18) -0.0007(16) 0.0076(19)
C9A 0.048(4) 0.038(4) 0.040(4) 0.011(3) -0.015(3) -0.011(3)
C10A 0.046(4) 0.030(3) 0.032(4) 0.009(4) -0.024(3) -0.013(3)
C11A 0.057(4) 0.038(4) 0.038(4) 0.008(4) -0.021(4) -0.007(4)
C12A 0.064(4) 0.055(4) 0.044(4) 0.018(4) -0.011(4) -0.005(4)
S1B 0.055(4) 0.056(5) 0.051(4) 0.020(4) -0.009(4) -0.004(4)
C9B 0.053(5) 0.042(5) 0.041(5) 0.014(5) -0.014(4) -0.005(5)
C10B 0.051(5) 0.035(5) 0.037(5) 0.008(5) -0.016(5) -0.010(5)
C11B 0.058(5) 0.041(5) 0.039(5) 0.013(5) -0.017(5) -0.009(5)
C12B 0.058(5) 0.048(5) 0.045(5) 0.018(5) -0.010(5) -0.007(5)
C13 0.037(4) 0.030(4) 0.032(4) 0.004(3) -0.006(3) -0.009(3)
C14 0.033(4) 0.027(4) 0.031(4) 0.001(3) -0.009(3) -0.005(3)
C15 0.032(4) 0.023(3) 0.030(4) 0.003(3) -0.009(3) -0.008(3)
C16 0.038(4) 0.034(4) 0.031(4) 0.004(3) -0.008(3) -0.011(3)
C17 0.031(4) 0.030(4) 0.043(4) 0.003(3) -0.004(3) -0.009(3)
C18 0.035(4) 0.034(4) 0.044(5) 0.009(3) -0.016(4) -0.010(3)
C19 0.034(4) 0.029(4) 0.038(4) 0.006(3) -0.013(3) -0.009(3)
C20 0.038(4) 0.038(4) 0.035(4) 0.009(3) -0.004(3) -0.010(4)
C21 0.055(5) 0.052(5) 0.032(4) 0.012(4) -0.012(4) -0.022(4)
C22 0.038(4) 0.047(5) 0.027(4) 0.003(3) -0.004(3) -0.018(4)
S2 0.082(3) 0.061(2) 0.071(3) 0.0032(19) -0.016(2) -0.012(2)
C24 0.059(5) 0.037(4) 0.054(5) 0.012(4) -0.004(4) -0.011(4)
C25 0.018(4) 0.012(3) 0.036(4) 0.008(3) -0.005(3) -0.007(3)
C26 0.058(6) 0.042(5) 0.059(6) 0.013(4) -0.007(4) -0.008(4)
C27 0.068(6) 0.044(5) 0.059(6) 0.001(4) -0.006(5) -0.022(4)
S2A 0.050(5) 0.054(5) 0.033(4) 0.001(3) -0.021(3) -0.015(4)
C24A 0.026(8) 0.047(7) 0.017(7) 0.008(6) -0.007(6) -0.017(7)
C25A 0.034(9) 0.051(8) 0.024(8) 0.006(7) -0.019(7) -0.015(7)
C26A 0.048(9) 0.055(9) 0.030(8) 0.001(7) -0.020(7) -0.014(7)
C27A 0.055(8) 0.053(8) 0.037(8) -0.001(7) -0.022(7) -0.014(7)
C28 0.027(4) 0.028(4) 0.040(4) 0.004(3) -0.010(3) -0.003(3)
C29 0.034(4) 0.029(4) 0.039(4) 0.005(3) -0.012(3) -0.010(3)
C30 0.030(4) 0.025(4) 0.038(4) 0.003(3) -0.017(3) 0.001(3)
C31 0.032(4) 0.036(4) 0.039(4) 0.003(3) -0.009(3) -0.010(3)
S3 0.061(3) 0.059(2) 0.0369(18) -0.0017(15) 0.0023(16) -0.0272(18)
C32 0.041(4) 0.048(4) 0.035(4) 0.007(3) -0.005(3) -0.021(3)
C33 0.047(5) 0.053(5) 0.045(4) 0.006(4) -0.003(4) -0.019(4)
C34 0.050(4) 0.054(4) 0.044(4) 0.008(4) 0.000(4) -0.024(4)
C35 0.053(5) 0.059(4) 0.039(4) 0.003(4) 0.000(4) -0.021(4)
S3A 0.053(4) 0.053(4) 0.048(3) 0.007(3) 0.002(3) -0.020(3)
C32A 0.045(5) 0.052(5) 0.038(4) 0.005(4) -0.004(4) -0.022(4)
C33A 0.051(5) 0.058(5) 0.039(5) 0.004(4) -0.004(5) -0.019(5)
C34A 0.054(5) 0.059(5) 0.041(4) 0.003(4) -0.001(5) -0.021(5)
C35A 0.052(5) 0.056(5) 0.045(5) 0.007(4) 0.000(5) -0.021(4)
C36 0.044(5) 0.038(4) 0.034(4) -0.002(3) -0.016(4) 0.001(4)
C37 0.041(5) 0.027(4) 0.049(5) -0.002(3) -0.011(4) -0.010(3)
C38 0.038(4) 0.025(4) 0.041(4) 0.005(3) -0.017(4) -0.005(3)
C39 0.044(5) 0.028(4) 0.072(7) -0.009(4) -0.009(5) -0.012(4)
S4 0.096(3) 0.100(3) 0.085(2) 0.015(2) 0.005(2) -0.022(2)
C40 0.057(6) 0.043(5) 0.049(5) -0.004(4) 0.000(5) -0.002(4)
C41 0.095(9) 0.048(6) 0.061(6) -0.031(5) 0.049(6) -0.028(6)
C42 0.155(16) 0.097(12) 0.085(11) -0.036(9) 0.027(11) -0.038(11)
C43 0.089(10) 0.130(14) 0.063(8) 0.020(9) 0.009(7) -0.021(9)

loop_
_atom_type_symbol
_atom_type_description
_atom_type_scat_dispersion_real
_atom_type_scat_dispersion_imag
_atom_type_scat_source
C C 0.0033 0.0016 'International Tables Vol C Tables 4.2.6.8 and 6.1.1.4'
H H 0.0000 0.0000 'International Tables Vol C Tables 4.2.6.8 and 6.1.1.4'
F F 0.0171 0.0103 'International Tables Vol C Tables 4.2.6.8 and 6.1.1.4'
N N 0.0061 0.0033 'International Tables Vol C Tables 4.2.6.8 and 6.1.1.4'
O O 0.0106 0.0060 'International Tables Vol C Tables 4.2.6.8 and 6.1.1.4'
S S 0.1246 0.1234 'International Tables Vol C Tables 4.2.6.8 and 6.1.1.4'
Eu Eu -0.1578 3.6682 'International Tables Vol C Tables 4.2.6.8 and 6.1.1.4'

loop_
_geom_angle_atom_site_label_1
_geom_angle_atom_site_label_2
_geom_angle_atom_site_label_3
_geom_angle
O5 Eu1 O4 135.6(2)
O5 Eu1 O3 70.33(19)
O4 Eu1 O3 72.60(17)
O5 Eu1 O2 72.7(2)
O4 Eu1 O2 140.76(18)
O3 Eu1 O2 103.91(19)
O5 Eu1 O6 71.28(19)
O4 Eu1 O6 135.20(17)
O3 Eu1 O6 140.70(18)
O2 Eu1 O6 71.94(18)
O5 Eu1 O1 113.13(19)
O4 Eu1 O1 73.52(18)
O3 Eu1 O1 68.40(18)
O2 Eu1 O1 69.25(18)
O6 Eu1 O1 136.82(19)
O5 Eu1 N3 141.7(2)
O4 Eu1 N3 82.34(19)
O3 Eu1 N3 142.14(19)
O2 Eu1 N3 78.1(2)
O6 Eu1 N3 76.55(19)
O1 Eu1 N3 77.64(19)
O5 Eu1 N1 72.6(2)
O4 Eu1 N1 75.31(19)
O3 Eu1 N1 75.7(2)
O2 Eu1 N1 143.1(2)
O6 Eu1 N1 85.3(2)
O1 Eu1 N1 137.87(19)
N3 Eu1 N1 125.1(2)
O5 Eu1 N2 118.73(19)
O4 Eu1 N2 69.54(17)
O3 Eu1 N2 128.97(19)
O2 Eu1 N2 127.06(19)
O6 Eu1 N2 65.68(18)
O1 Eu1 N2 128.14(18)
N3 Eu1 N2 62.65(19)
N1 Eu1 N2 62.6(2)
F1 C23 F2 105.9(12)
F1 C23 F3 106.0(12)
F2 C23 F3 104.7(12)
F1 C23 C22 115.9(11)
F2 C23 C22 112.7(11)
F3 C23 C22 110.8(10)
F2A C23A F3A 110(2)
F2A C23A F1A 106.8(19)
F3A C23A F1A 101.6(18)
F2A C23A C20 113.4(16)
F3A C23A C20 112.7(16)
F1A C23A C20 111.1(15)
C20 O1 Eu1 135.0(5)
C22 O2 Eu1 134.3(4)
C28 O3 Eu1 136.6(5)
C30 O4 Eu1 132.6(5)
C36 O5 Eu1 137.4(6)
C38 O6 Eu1 133.5(5)
C5 N1 C1 117.6(8)
C5 N1 Eu1 121.5(5)
C1 N1 Eu1 120.2(6)
C14 N2 C6 118.6(6)
C14 N2 Eu1 119.3(4)
C6 N2 Eu1 119.9(5)
C15 N3 C19 118.1(7)
C15 N3 Eu1 121.8(5)
C19 N3 Eu1 120.1(5)
N1 C1 C2 123.4(9)
N1 C1 H1 118.3
C2 C1 H1 118.3
C3 C2 C1 117.6(9)
C3 C2 H2 121.2
C1 C2 H2 121.2
C4 C3 C2 119.5(9)
C4 C3 H3 120.2
C2 C3 H3 120.2
C3 C4 C5 119.7(9)
C3 C4 H4 120.1
C5 C4 H4 120.1
N1 C5 C4 122.0(8)
N1 C5 C6 116.2(7)
C4 C5 C6 121.7(8)
N2 C6 C7 121.6(7)
N2 C6 C5 117.0(7)
C7 C6 C5 121.4(7)
C6 C7 C8 120.7(7)
C6 C7 H7 119.7
C8 C7 H7 119.7
C13 C8 C7 117.4(7)
C13 C8 C9A 121.4(8)
C7 C8 C9A 121.1(7)
C13 C8 C9B 117.1(10)
C7 C8 C9B 125.3(10)
C9A S1A C12A 92.5(3)
C8 C9A C10A 123.6(7)
C8 C9A S1A 124.3(6)
C10A C9A S1A 112.1(4)
C11A C10A C9A 106.3(5)
C11A C10A H10A 126.9
C9A C10A H10A 126.9
C12A C11A C10A 115.3(6)
C12A C11A H11A 122.4
C10A C11A H11A 122.4
C11A C12A S1A 113.6(5)
C11A C12A H12A 123.2
S1A C12A H12A 123.2
C12B S1B C9B 92.5(4)
C10B C9B C8 123.8(16)
C10B C9B S1B 112.0(5)
C8 C9B S1B 124.1(15)
C11B C10B C9B 105.9(5)
C11B C10B H10B 127.1
C9B C10B H10B 127.1
C12B C11B C10B 115.3(7)
C12B C11B H11B 122.4
C10B C11B H11B 122.4
C11B C12B S1B 113.6(6)
C11B C12B H12B 123.2
S1B C12B H12B 123.2
C8 C13 C14 119.8(7)
C8 C13 H13 120.1
C14 C13 H13 120.1
N2 C14 C13 121.9(7)
N2 C14 C15 116.8(6)
C13 C14 C15 121.2(7)
N3 C15 C16 122.1(7)
N3 C15 C14 116.5(7)
C16 C15 C14 121.4(6)
C17 C16 C15 118.6(7)
C17 C16 H16 120.7
C15 C16 H16 120.7
C18 C17 C16 119.4(7)
C18 C17 H17 120.3
C16 C17 H17 120.3
C19 C18 C17 118.5(7)
C19 C18 H18 120.8
C17 C18 H18 120.8
N3 C19 C18 123.4(7)
N3 C19 H19 118.3
C18 C19 H19 118.3
O1 C20 C21 125.0(7)
O1 C20 C23A 112.4(9)
C21 C20 C23A 122.5(9)
O1 C20 C24 119.9(7)
C21 C20 C24 115.1(7)
C22 C21 C20 122.6(7)
C22 C21 H21 118.7
C20 C21 H21 118.7
O2 C22 C21 128.1(6)
O2 C22 C24A 109.9(8)
C21 C22 C24A 122.0(9)
O2 C22 C23 114.4(7)
C21 C22 C23 117.5(7)
C27 S2 C24 92.4(3)
C25 C24 C20 137.1(7)
C25 C24 S2 112.2(4)
C20 C24 S2 110.6(6)
C26 C25 C24 105.7(5)
C26 C25 H25A 127.2
C24 C25 H25A 127.2
C27 C26 C25 115.7(6)
C27 C26 H26A 122.1
C25 C26 H26A 122.1
C26 C27 S2 113.6(6)
C26 C27 H27A 123.2
S2 C27 H27A 123.2
C24A S2A C27A 92.5(4)
C22 C24A C25A 124.9(11)
C22 C24A S2A 122.7(10)
C25A C24A S2A 112.1(4)
C26A C25A C24A 105.8(5)
C26A C25A H25B 127.1
C24A C25A H25B 127.1
C27A C26A C25A 115.2(6)
C27A C26A H26B 122.4
C25A C26A H26B 122.4
C26A C27A S2A 113.6(6)
C26A C27A H27B 123.2
S2A C27A H27B 123.2
O3 C28 C29 124.3(7)
O3 C28 C32 116.0(7)
C29 C28 C32 119.7(7)
O3 C28 C32A 116.6(9)
C29 C28 C32A 119.0(9)
C30 C29 C28 122.5(7)
C30 C29 H29 118.7
C28 C29 H29 118.7
O4 C30 C29 130.4(7)
O4 C30 C31 112.7(7)
C29 C30 C31 116.9(7)
F4 C31 F5 107.6(6)
F4 C31 F6 106.6(6)
F5 C31 F6 106.2(6)
F4 C31 C30 111.3(6)
F5 C31 C30 115.0(7)
F6 C31 C30 109.7(6)
C35 S3 C32 92.5(3)
C28 C32 C33 128.8(8)
C28 C32 S3 118.9(7)
C33 C32 S3 112.2(4)
C34 C33 C32 106.0(5)
C34 C33 H33A 127.0
C32 C33 H33A 127.0
C35 C34 C33 115.5(6)
C35 C34 H34A 122.2
C33 C34 H34A 122.2
C34 C35 S3 113.7(6)
C34 C35 H35A 123.2
S3 C35 H35A 123.2
C32A S3A C35A 92.5(4)
C33A C32A C28 123.9(12)
C33A C32A S3A 112.0(5)
C28 C32A S3A 124.1(11)
C34A C33A C32A 105.9(6)
C34A C33A H33B 127.1
C32A C33A H33B 127.1
C35A C34A C33A 115.3(6)
C35A C34A H34B 122.3
C33A C34A H34B 122.3
C34A C35A S3A 113.7(6)
C34A C35A H35B 123.2
S3A C35A H35B 123.2
O5 C36 C37 125.2(8)
O5 C36 C40 116.2(8)
C37 C36 C40 118.6(7)
C38 C37 C36 121.7(7)
C38 C37 H37 119.2
C36 C37 H37 119.2
O6 C38 C37 129.8(8)
O6 C38 C39 113.2(7)
C37 C38 C39 116.9(7)
F7 C39 F8 105.6(7)
F7 C39 F9 104.5(9)
F8 C39 F9 107.7(8)
F7 C39 C38 112.1(8)
F8 C39 C38 114.5(8)
F9 C39 C38 111.7(7)
C40 S4 C43 92.6(3)
C36 C40 C41 129.7(7)
C36 C40 S4 118.1(6)
C41 C40 S4 112.2(4)
C42 C41 C40 106.0(5)
C42 C41 H41 127.0
C40 C41 H41 127.0
C43 C42 C41 115.4(6)
C43 C42 H42 122.3
C41 C42 H42 122.3
C42 C43 S4 113.7(6)
C42 C43 H43 123.1
S4 C43 H43 123.1

loop_
_geom_bond_atom_site_label_1
_geom_bond_atom_site_label_2
_geom_bond_distance
Eu1 O5 2.390(6)
Eu1 O4 2.394(5)
Eu1 O3 2.396(5)
Eu1 O2 2.409(6)
Eu1 O6 2.414(5)
Eu1 O1 2.448(5)
Eu1 N3 2.587(6)
Eu1 N1 2.608(7)
Eu1 N2 2.618(6)
C23 F1 1.309(14)
C23 F2 1.349(17)
C23 F3 1.375(15)
C23 C22 1.528(15)
C23A F2A 1.32(2)
C23A F3A 1.34(2)
C23A F1A 1.38(2)
C23A C20 1.54(3)
F4 C31 1.327(9)
F5 C31 1.332(9)
F6 C31 1.342(9)
F7 C39 1.322(11)
F8 C39 1.327(10)
F9 C39 1.360(12)
O1 C20 1.277(9)
O2 C22 1.280(9)
O3 C28 1.247(9)
O4 C30 1.245(9)
O5 C36 1.251(10)
O6 C38 1.244(9)
N1 C5 1.337(10)
N1 C1 1.338(11)
N2 C14 1.337(10)
N2 C6 1.351(9)
N3 C15 1.335(9)
N3 C19 1.347(9)
C1 C2 1.397(14)
C1 H1 0.9500
C2 C3 1.377(15)
C2 H2 0.9500
C3 C4 1.359(13)
C3 H3 0.9500
C4 C5 1.390(11)
C4 H4 0.9500
C5 C6 1.481(11)
C6 C7 1.383(11)
C7 C8 1.385(12)
C7 H7 0.9500
C8 C13 1.380(10)
C8 C9A 1.434(10)
C8 C9B 1.61(2)
S1A C9A 1.679(7)
S1A C12A 1.680(7)
C9A C10A 1.478(7)
C10A C11A 1.436(8)
C10A H10A 0.9500
C11A C12A 1.320(9)
C11A H11A 0.9500
C12A H12A 0.9500
S1B C12B 1.679(7)
S1B C9B 1.679(7)
C9B C10B 1.481(7)
C10B C11B 1.437(8)
C10B H10B 0.9500
C11B C12B 1.320(9)
C11B H11B 0.9500
C12B H12B 0.9500
C13 C14 1.405(10)
C13 H13 0.9500
C14 C15 1.492(10)
C15 C16 1.394(11)
C16 C17 1.387(11)
C16 H16 0.9500
C17 C18 1.376(11)
C17 H17 0.9500
C18 C19 1.371(11)
C18 H18 0.9500
C19 H19 0.9500
C20 C21 1.386(12)
C20 C24 1.550(10)
C21 C22 1.359(11)
C21 H21 0.9500
C22 C24A 1.432(15)
S2 C27 1.677(7)
S2 C24 1.679(7)
C24 C25 1.484(7)
C25 C26 1.438(8)
C25 H25A 0.9500
C26 C27 1.320(9)
C26 H26A 0.9500
C27 H27A 0.9500
S2A C24A 1.679(7)
S2A C27A 1.679(7)
C24A C25A 1.481(8)
C25A C26A 1.437(8)
C25A H25B 0.9500
C26A C27A 1.320(9)
C26A H26B 0.9500
C27A H27B 0.9500
C28 C29 1.413(11)
C28 C32 1.465(11)
C28 C32A 1.482(16)
C29 C30 1.389(11)
C29 H29 0.9500
C30 C31 1.542(11)
S3 C35 1.679(7)
S3 C32 1.679(7)
C32 C33 1.480(8)
C33 C34 1.437(8)
C33 H33A 0.9500
C34 C35 1.320(9)
C34 H34A 0.9500
C35 H35A 0.9500
S3A C32A 1.678(7)
S3A C35A 1.679(7)
C32A C33A 1.481(7)
C33A C34A 1.437(8)
C33A H33B 0.9500
C34A C35A 1.320(9)
C34A H34B 0.9500
C35A H35B 0.9500
C36 C37 1.413(12)
C36 C40 1.468(10)
C37 C38 1.379(12)
C37 H37 0.9500
C38 C39 1.525(12)
S4 C40 1.677(7)
S4 C43 1.678(7)
C40 C41 1.481(7)
C41 C42 1.437(8)
C41 H41 0.9500
C42 C43 1.320(9)
C42 H42 0.9500
C43 H43 0.9500

loop_
_geom_hbond_atom_site_label_D
_geom_hbond_atom_site_label_H
_geom_hbond_atom_site_label_A
_geom_hbond_distance_DH
_geom_hbond_distance_HA
_geom_hbond_distance_DA
_geom_hbond_angle_DHA
_geom_hbond_site_symmetry_A
_geom_hbond_publ_flag
C1 H1 O3 0.95 2.46 3.010(11) 116.7 . yes
C2 H2 F2 0.95 2.46 3.133(14) 128.2 1_455 yes
C12A H12A S2 0.95 3.01 3.566(10) 118.5 2_766 yes
C10B H10B F9 0.95 2.60 3.37(2) 138.1 2_676 yes
C19 H19 O1 0.95 2.51 3.106(10) 120.4 . yes
C26 H26A S4 0.95 3.01 3.938(8) 165.1 1_645 yes
C33A H33B S4 0.95 2.94 3.882(15) 170.2 . yes
C42 H42 S2A 0.95 2.70 3.577(13) 153.4 2_677 yes
C43 H43 F2A 0.95 2.35 3.219(19) 151.7 2_667 yes

loop_
_geom_torsion_atom_site_label_1
_geom_torsion_atom_site_label_2
_geom_torsion_atom_site_label_3
_geom_torsion_atom_site_label_4
_geom_torsion
C5 N1 C1 C2 0.5(12)
Eu1 N1 C1 C2 -170.5(7)
N1 C1 C2 C3 1.3(14)
C1 C2 C3 C4 -1.3(14)
C2 C3 C4 C5 -0.5(13)
C1 N1 C5 C4 -2.5(11)
Eu1 N1 C5 C4 168.5(6)
C1 N1 C5 C6 176.7(7)
Eu1 N1 C5 C6 -12.3(8)
C3 C4 C5 N1 2.5(12)
C3 C4 C5 C6 -176.6(8)
C14 N2 C6 C7 -1.1(10)
Eu1 N2 C6 C7 161.9(5)
C14 N2 C6 C5 179.9(6)
Eu1 N2 C6 C5 -17.1(8)
N1 C5 C6 N2 19.3(9)
C4 C5 C6 N2 -161.5(7)
N1 C5 C6 C7 -159.7(7)
C4 C5 C6 C7 19.5(11)
N2 C6 C7 C8 -0.4(11)
C5 C6 C7 C8 178.6(7)
C6 C7 C8 C13 1.8(11)
C6 C7 C8 C9A 179.5(9)
C6 C7 C8 C9B -172(3)
C13 C8 C9A C10A -163.9(11)
C7 C8 C9A C10A 18.5(18)
C13 C8 C9A S1A 16.3(16)
C7 C8 C9A S1A -161.3(9)
C12A S1A C9A C8 179.6(12)
C12A S1A C9A C10A -0.2(11)
C8 C9A C10A C11A 177.7(12)
S1A C9A C10A C11A -2.5(13)
C9A C10A C11A C12A 4.9(16)
C10A C11A C12A S1A -5.3(18)
C9A S1A C12A C11A 3.1(14)
C13 C8 C9B C10B 177(4)
C7 C8 C9B C10B -9(6)
C13 C8 C9B S1B -4(5)
C7 C8 C9B S1B 170(3)
C12B S1B C9B C10B -4(4)
C12B S1B C9B C8 177(4)
C8 C9B C10B C11B -174(5)
S1B C9B C10B C11B 7(4)
C9B C10B C11B C12B -9(5)
C10B C11B C12B S1B 6(5)
C9B S1B C12B C11B -1(5)
C7 C8 C13 C14 -1.8(11)
C9A C8 C13 C14 -179.4(9)
C9B C8 C13 C14 173(2)
C6 N2 C14 C13 1.1(10)
Eu1 N2 C14 C13 -161.9(5)
C6 N2 C14 C15 -176.7(6)
Eu1 N2 C14 C15 20.3(8)
C8 C13 C14 N2 0.4(11)
C8 C13 C14 C15 178.0(7)
C19 N3 C15 C16 1.2(11)
Eu1 N3 C15 C16 -178.0(5)
C19 N3 C15 C14 -179.3(6)
Eu1 N3 C15 C14 1.4(9)
N2 C14 C15 N3 -14.4(10)
C13 C14 C15 N3 167.8(7)
N2 C14 C15 C16 165.1(7)
C13 C14 C15 C16 -12.7(11)
N3 C15 C16 C17 -0.9(11)
C14 C15 C16 C17 179.7(7)
C15 C16 C17 C18 -0.2(11)
C16 C17 C18 C19 1.0(12)
C15 N3 C19 C18 -0.4(11)
Eu1 N3 C19 C18 178.9(6)
C17 C18 C19 N3 -0.7(12)
Eu1 O1 C20 C21 -19.8(13)
Eu1 O1 C20 C23A 159.5(9)
Eu1 O1 C20 C24 162.6(7)
F2A C23A C20 O1 -61.6(18)
F3A C23A C20 O1 64.8(17)
F1A C23A C20 O1 178.0(14)
F2A C23A C20 C21 117.6(16)
F3A C23A C20 C21 -115.9(16)
F1A C23A C20 C21 -3(2)
O1 C20 C21 C22 -0.6(14)
C23A C20 C21 C22 -179.8(11)
C24 C20 C21 C22 177.2(9)
Eu1 O2 C22 C21 18.0(13)
Eu1 O2 C22 C24A -162.0(14)
Eu1 O2 C22 C23 -162.8(8)
C20 C21 C22 O2 1.5(14)
C20 C21 C22 C24A -178.5(16)
C20 C21 C22 C23 -177.7(10)
F1 C23 C22 O2 167.6(11)
F2 C23 C22 O2 -70.1(12)
F3 C23 C22 O2 46.8(14)
F1 C23 C22 C21 -13.1(16)
F2 C23 C22 C21 109.2(11)
F3 C23 C22 C21 -133.8(11)
O1 C20 C24 C25 159.7(12)
C21 C20 C24 C25 -18.2(19)
O1 C20 C24 S2 -16.0(13)
C21 C20 C24 S2 166.1(7)
C27 S2 C24 C25 5.2(10)
C27 S2 C24 C20 -177.9(9)
C20 C24 C25 C26 -179.9(14)
S2 C24 C25 C26 -4.2(12)
C24 C25 C26 C27 0.7(15)
C25 C26 C27 S2 3.2(16)
C24 S2 C27 C26 -4.9(12)
O2 C22 C24A C25A -171(2)
C21 C22 C24A C25A 9(3)
O2 C22 C24A S2A 16(3)
C21 C22 C24A S2A -164.1(15)
C27A S2A C24A C22 177(2)
C27A S2A C24A C25A 3(2)
C22 C24A C25A C26A 178(3)
S2A C24A C25A C26A -7(3)
C24A C25A C26A C27A 10(3)
C25A C26A C27A S2A -8(3)
C24A S2A C27A C26A 3(3)
Eu1 O3 C28 C29 -14.6(12)
Eu1 O3 C28 C32 165.5(12)
Eu1 O3 C28 C32A 168(2)
O3 C28 C29 C30 7.6(12)
C32 C28 C29 C30 -172.4(13)
C32A C28 C29 C30 -175(2)
Eu1 O4 C30 C29 1.7(11)
Eu1 O4 C30 C31 -179.6(4)
C28 C29 C30 O4 -1.5(12)
C28 C29 C30 C31 179.8(6)
O4 C30 C31 F4 61.0(8)
C29 C30 C31 F4 -120.1(7)
O4 C30 C31 F5 -176.3(6)
C29 C30 C31 F5 2.6(9)
O4 C30 C31 F6 -56.7(8)
C29 C30 C31 F6 122.2(7)
O3 C28 C32 C33 170(2)
C29 C28 C32 C33 -10(3)
O3 C28 C32 S3 -6(2)
C29 C28 C32 S3 173.9(11)
C35 S3 C32 C28 -179.6(18)
C35 S3 C32 C33 3.5(19)
C28 C32 C33 C34 179(2)
S3 C32 C33 C34 -4(2)
C32 C33 C34 C35 3(3)
C33 C34 C35 S3 0(3)
C32 S3 C35 C34 -2(2)
O3 C28 C32A C33A 9(5)
C29 C28 C32A C33A -169(3)
O3 C28 C32A S3A -173(3)
C29 C28 C32A S3A 10(5)
C35A S3A C32A C33A -5(4)
C35A S3A C32A C28 176(4)
C28 C32A C33A C34A -173(4)
S3A C32A C33A C34A 8(4)
C32A C33A C34A C35A -7(5)
C33A C34A C35A S3A 4(5)
C32A S3A C35A C34A 1(5)
Eu1 O5 C36 C37 7.0(14)
Eu1 O5 C36 C40 -172.9(6)
O5 C36 C37 C38 1.2(13)
C40 C36 C37 C38 -179.0(8)
Eu1 O6 C38 C37 -10.2(13)
Eu1 O6 C38 C39 172.2(5)
C36 C37 C38 O6 0.8(13)
C36 C37 C38 C39 178.2(7)
O6 C38 C39 F7 -76.3(10)
C37 C38 C39 F7 105.8(9)
O6 C38 C39 F8 163.4(8)
C37 C38 C39 F8 -14.5(11)
O6 C38 C39 F9 40.6(10)
C37 C38 C39 F9 -137.3(8)
O5 C36 C40 C41 170.4(10)
C37 C36 C40 C41 -9.5(15)
O5 C36 C40 S4 -8.3(11)
C37 C36 C40 S4 171.8(7)
C43 S4 C40 C36 176.6(9)
C43 S4 C40 C41 -2.3(10)
C36 C40 C41 C42 -175.9(12)
S4 C40 C41 C42 2.9(14)
C40 C41 C42 C43 -2(2)
C41 C42 C43 S4 1(2)
C40 S4 C43 C42 1.0(15)
